data_2221269
loop_
_publ_author_name
'Li, Sheng'
'Zhang, Fu-Li'
'Wang, Shou-Bin'
'Bai, Hui-Ling'

_publ_section_title
;<i>catena</i>-Poly[[[diaquaterbium(III)]-\m-6-carboxynicotinato-\m-pyridine-2,5-dicarboxylato]
 dihydrate]
;
_journal_coeditor_code BI2349
_journal_issue 4
_journal_name_full 'Acta Crystallographica Section E'
_journal_page_first m410
_journal_paper_doi 10.1107/S1600536809008824
_journal_volume 65
_journal_year 2009
_chemical_formula_iupac '[Tb (C7 H3 N O4) (C7 H4 N O4) (H2 O)2], 2H2 O'
_chemical_formula_moiety 'C14 H11 N2 O10 Tb, 2(H2 O)'
_chemical_formula_sum 'C14 H15 N2 O12 Tb'
_chemical_formula_weight 562.20
_chemical_name_systematic
;
<i>catena</i>-Poly[[[diaquaterbium(III)]-\m-6-carboxynicotinato-\m-
pyridine-2,5-dicarboxylato] dihydrate]
;
_space_group_IT_number 82
_symmetry_cell_setting tetragonal
_symmetry_space_group_name_Hall 'I -4'
_symmetry_space_group_name_H-M 'I -4'
_atom_sites_solution_hydrogens geom
_atom_sites_solution_primary direct
_atom_sites_solution_secondary difmap
_cell_angle_alpha 90.00
_cell_angle_beta 90.00
_cell_angle_gamma 90.00
_cell_formula_units_Z 8
_cell_length_a 15.107(2)
_cell_length_b 15.107(2)
_cell_length_c 14.8587(15)
_cell_measurement_reflns_used 3001
_cell_measurement_temperature 298(2)
_cell_measurement_theta_max 25.28
_cell_measurement_theta_min 1.91
_cell_volume 3391.1(7)
_computing_cell_refinement 'SAINT-Plus (Bruker, 2001)'
_computing_data_collection 'APEX2 (Bruker, 2004)'
_computing_data_reduction 'SAINT-Plus (Bruker, 2001)'
_computing_molecular_graphics 'SHELXTL (Sheldrick, 2008)'
_computing_publication_material 'SHELXTL (Sheldrick, 2008)'
_computing_structure_refinement 'SHELXL97 (Sheldrick, 2008)'
_computing_structure_solution 'SHELXS97 (Sheldrick, 2008)'
_diffrn_ambient_temperature 298(2)
_diffrn_measured_fraction_theta_full 0.999
_diffrn_measured_fraction_theta_max 0.999
_diffrn_measurement_device_type 'Bruker APEXII CCD'
_diffrn_measurement_method '\f and \w'
_diffrn_radiation_monochromator graphite
_diffrn_radiation_source 'fine-focus sealed tube'
_diffrn_radiation_type MoK\a
_diffrn_radiation_wavelength 0.71073
_diffrn_reflns_av_R_equivalents 0.0723
_diffrn_reflns_av_sigmaI/netI 0.0678
_diffrn_reflns_limit_h_max 18
_diffrn_reflns_limit_h_min -12
_diffrn_reflns_limit_k_max 17
_diffrn_reflns_limit_k_min -18
_diffrn_reflns_limit_l_max 17
_diffrn_reflns_limit_l_min -13
_diffrn_reflns_number 6901
_diffrn_reflns_theta_full 25.28
_diffrn_reflns_theta_max 25.28
_diffrn_reflns_theta_min 1.91
_diffrn_standards_number 0
_exptl_absorpt_coefficient_mu 4.246
_exptl_absorpt_correction_T_max 0.713
_exptl_absorpt_correction_T_min 0.617
_exptl_absorpt_correction_type multi-scan
_exptl_absorpt_process_details '(SADABS; Bruker, 2001)'
_exptl_crystal_colour colourless
_exptl_crystal_density_diffrn 2.202
_exptl_crystal_density_method 'not measured'
_exptl_crystal_description block
_exptl_crystal_F_000 2192
_exptl_crystal_size_max 0.12
_exptl_crystal_size_mid 0.11
_exptl_crystal_size_min 0.08
_refine_diff_density_max 3.511
_refine_diff_density_min -1.168
_refine_ls_abs_structure_details 'Flack (1983), 1387 Freidel pairs'
_refine_ls_abs_structure_Flack 0.54(2)
_refine_ls_extinction_method none
_refine_ls_goodness_of_fit_ref 1.033
_refine_ls_hydrogen_treatment constr
_refine_ls_matrix_type full
_refine_ls_number_parameters 263
_refine_ls_number_reflns 3001
_refine_ls_number_restraints 0
_refine_ls_restrained_S_all 1.033
_refine_ls_R_factor_all 0.0540
_refine_ls_R_factor_gt 0.0525
_refine_ls_shift/su_max 0.000
_refine_ls_shift/su_mean 0.000
_refine_ls_structure_factor_coef Fsqd
_refine_ls_weighting_details 'calc w=1/[\s^2^(Fo^2^)+(0.1007P)^2^+0.8682P] where P=(Fo^2^+2Fc^2^)/3'
_refine_ls_weighting_scheme calc
_refine_ls_wR_factor_gt 0.1288
_refine_ls_wR_factor_ref 0.1310
_reflns_number_gt 2886
_reflns_number_total 3001
_reflns_threshold_expression I>2\s(I)
_cod_data_source_file bi2349.cif
_cod_data_source_block I
_cod_database_code 2221269
_cod_database_fobs_code 2221269

loop_
_symmetry_equiv_pos_as_xyz
'x, y, z'
'-x, -y, z'
'y, -x, -z'
'-y, x, -z'
'x+1/2, y+1/2, z+1/2'
'-x+1/2, -y+1/2, z+1/2'
'y+1/2, -x+1/2, -z+1/2'
'-y+1/2, x+1/2, -z+1/2'

loop_
_atom_site_type_symbol
_atom_site_label
_atom_site_fract_x
_atom_site_fract_y
_atom_site_fract_z
_atom_site_U_iso_or_equiv
_atom_site_adp_type
_atom_site_calc_flag
_atom_site_refinement_flags
_atom_site_occupancy
_atom_site_disorder_assembly
_atom_site_disorder_group
Tb Tb1 0.30210(3) 0.22535(3) 0.22736(3) 0.01388(17) Uani d . 1 . .
C C1 0.1833(6) 0.4100(6) 0.1946(6) 0.0116(19) Uani d . 1 . .
C C2 0.1334(7) 0.4753(6) 0.1553(6) 0.0148(19) Uani d . 1 . .
H H2A 0.1128 0.5222 0.1900 0.018 Uiso calc R 1 . .
C C3 0.1132(7) 0.4720(7) 0.0639(7) 0.019(2) Uani d . 1 . .
H H3A 0.0796 0.5166 0.0376 0.023 Uiso calc R 1 . .
C C4 0.1433(6) 0.4021(6) 0.0129(7) 0.015(2) Uani d . 1 . .
C C5 0.1879(7) 0.3364(7) 0.0575(8) 0.021(2) Uani d . 1 . .
H H5A 0.2046 0.2864 0.0251 0.025 Uiso calc R 1 . .
C C6 0.2161(6) 0.4123(6) 0.2921(6) 0.015(2) Uani d . 1 . .
C C7 0.1302(7) 0.3959(7) -0.0870(7) 0.017(2) Uani d . 1 . .
C C8 0.1196(7) 0.1238(6) 0.1716(7) 0.014(2) Uani d . 1 . .
C C9 0.0975(6) 0.1488(6) 0.2710(7) 0.0129(18) Uani d . 1 . .
C C10 0.0233(6) 0.1192(7) 0.3157(7) 0.017(2) Uani d . 1 . .
H H10A -0.0195 0.0865 0.2854 0.021 Uiso calc R 1 . .
C C11 0.0131(7) 0.1383(7) 0.4052(7) 0.018(2) Uani d . 1 . .
H H11A -0.0351 0.1158 0.4366 0.022 Uiso calc R 1 . .
C C12 0.0768(6) 0.1929(6) 0.4506(6) 0.0115(18) Uani d . 1 . .
C C13 0.1449(7) 0.2207(7) 0.3980(7) 0.019(2) Uani d . 1 . .
H H13A 0.1865 0.2577 0.4249 0.023 Uiso calc R 1 . .
C C14 0.0684(7) 0.2114(7) 0.5505(7) 0.018(2) Uani d . 1 . .
N N1 0.1583(5) 0.2001(5) 0.3112(6) 0.0142(16) Uani d . 1 . .
N N2 0.2094(5) 0.3400(5) 0.1465(6) 0.0142(17) Uani d . 1 . .
O O1 0.2739(5) 0.3551(4) 0.3099(5) 0.0178(15) Uani d . 1 . .
H H1 0.3058 0.3643 0.3561 0.027 Uiso d R 1 . .
O O2 0.1862(6) 0.4677(6) 0.3436(5) 0.035(2) Uani d . 1 . .
O O3 0.1625(5) 0.3283(5) -0.1271(5) 0.0212(16) Uani d . 1 . .
O O4 0.0921(6) 0.4561(5) -0.1264(5) 0.0262(18) Uani d . 1 . .
O O5 0.1946(5) 0.1457(5) 0.1459(5) 0.0208(16) Uani d . 1 . .
O O6 0.0625(5) 0.0865(5) 0.1277(5) 0.0240(17) Uani d . 1 . .
O O7 0.0056(6) 0.1862(6) 0.5922(6) 0.033(2) Uani d . 1 . .
O O8 0.1326(5) 0.2550(5) 0.5846(5) 0.0214(16) Uani d . 1 . .
O O9 0.3704(5) 0.0819(5) 0.1997(5) 0.0240(17) Uani d . 1 . .
H H91 0.3822 0.0700 0.2543 0.036 Uiso d R 1 . .
H H92 0.4222 0.0849 0.1778 0.036 Uiso d R 1 . .
O O10 0.4504(5) 0.2736(5) 0.2620(5) 0.0236(16) Uani d . 1 . .
H H101 0.4641 0.2868 0.2082 0.035 Uiso d R 1 . .
H H102 0.4875 0.2327 0.2729 0.035 Uiso d R 1 . .
O O11 0.2668(7) 0.0205(6) 0.0225(6) 0.045(2) Uani d . 1 . .
H H111 0.2452 0.0578 0.0593 0.068 Uiso d R 1 . .
H H112 0.2812 0.0241 -0.0327 0.068 Uiso d R 1 . .
O O12 0.1257(7) -0.0901(6) 0.0634(7) 0.046(2) Uani d . 1 . .
H H121 0.0724 -0.0890 0.0818 0.068 Uiso d R 1 . .
H H122 0.1145 -0.0821 0.0079 0.068 Uiso d R 1 . .

loop_
_atom_site_aniso_label
_atom_site_aniso_U_11
_atom_site_aniso_U_22
_atom_site_aniso_U_33
_atom_site_aniso_U_12
_atom_site_aniso_U_13
_atom_site_aniso_U_23
Tb1 0.0145(3) 0.0144(3) 0.0128(2) 0.00004(17) -0.00014(19) 0.00015(19)
C1 0.013(5) 0.011(4) 0.011(4) -0.002(4) 0.001(4) 0.006(4)
C2 0.022(5) 0.008(4) 0.014(4) 0.002(4) 0.007(4) -0.001(4)
C3 0.015(5) 0.020(5) 0.023(5) 0.007(4) -0.002(4) -0.001(4)
C4 0.017(5) 0.013(5) 0.016(5) -0.003(4) -0.011(4) 0.000(4)
C5 0.021(5) 0.016(5) 0.026(5) 0.005(4) -0.007(4) -0.009(4)
C6 0.016(5) 0.012(4) 0.017(6) -0.001(4) 0.002(4) -0.008(4)
C7 0.012(5) 0.020(5) 0.019(5) 0.000(4) 0.004(4) -0.007(4)
C8 0.023(5) 0.006(4) 0.012(4) 0.004(4) -0.003(4) -0.006(4)
C9 0.018(4) 0.013(4) 0.008(4) -0.002(4) -0.002(4) 0.006(4)
C10 0.014(5) 0.018(5) 0.020(5) -0.001(4) -0.003(4) -0.004(4)
C11 0.015(5) 0.023(5) 0.018(5) 0.000(4) -0.007(4) 0.007(4)
C12 0.008(4) 0.015(4) 0.012(4) 0.004(4) 0.008(4) 0.000(4)
C13 0.018(5) 0.022(5) 0.017(5) 0.001(4) -0.002(4) -0.006(4)
C14 0.014(5) 0.025(6) 0.014(5) 0.001(5) -0.003(4) -0.004(4)
N1 0.013(4) 0.012(4) 0.018(4) -0.001(3) -0.001(4) -0.002(4)
N2 0.013(4) 0.015(4) 0.015(4) 0.003(3) -0.002(3) -0.002(3)
O1 0.021(3) 0.016(3) 0.016(3) -0.001(3) -0.007(3) -0.003(3)
O2 0.050(5) 0.035(5) 0.019(4) 0.019(4) -0.006(4) -0.002(4)
O3 0.020(4) 0.026(4) 0.017(4) 0.007(3) -0.002(3) -0.004(3)
O4 0.032(4) 0.024(4) 0.022(4) 0.017(3) -0.006(3) -0.002(3)
O5 0.017(4) 0.021(4) 0.024(4) -0.003(3) 0.003(3) -0.004(3)
O6 0.019(4) 0.029(4) 0.024(4) -0.005(3) 0.001(3) -0.006(3)
O7 0.030(4) 0.045(5) 0.024(4) -0.016(4) 0.011(4) -0.004(4)
O8 0.019(4) 0.032(4) 0.013(3) -0.010(3) 0.002(3) -0.007(3)
O9 0.025(4) 0.031(4) 0.016(3) 0.000(3) 0.008(3) 0.007(3)
O10 0.021(4) 0.035(4) 0.014(4) -0.001(3) 0.005(3) 0.006(3)
O11 0.064(6) 0.039(5) 0.033(5) 0.012(5) 0.014(5) -0.010(4)
O12 0.053(6) 0.045(6) 0.039(5) 0.018(5) -0.004(5) 0.011(5)

loop_
_atom_type_symbol
_atom_type_description
_atom_type_scat_dispersion_real
_atom_type_scat_dispersion_imag
_atom_type_scat_source
C C 0.0033 0.0016 'International Tables Vol C Tables 4.2.6.8 and 6.1.1.4'
H H 0.0000 0.0000 'International Tables Vol C Tables 4.2.6.8 and 6.1.1.4'
N N 0.0061 0.0033 'International Tables Vol C Tables 4.2.6.8 and 6.1.1.4'
O O 0.0106 0.0060 'International Tables Vol C Tables 4.2.6.8 and 6.1.1.4'
Tb Tb -0.1723 4.1537 'International Tables Vol C Tables 4.2.6.8 and 6.1.1.4'

loop_
_geom_angle_atom_site_label_1
_geom_angle_atom_site_label_2
_geom_angle_atom_site_label_3
_geom_angle_site_symmetry_1
_geom_angle_site_symmetry_3
_geom_angle
_geom_angle_publ_flag
O1 Tb1 O5 . . 124.7(3) ?
O1 Tb1 O8 . 6_554 116.1(3) ?
O5 Tb1 O8 . 6_554 83.7(2) ?
O1 Tb1 O3 . 6 81.4(3) ?
O5 Tb1 O3 . 6 116.7(3) ?
O8 Tb1 O3 6_554 6 140.3(2) ?
O1 Tb1 O10 . . 78.8(2) ?
O5 Tb1 O10 . . 154.8(3) ?
O8 Tb1 O10 6_554 . 76.4(2) ?
O3 Tb1 O10 6 . 72.5(2) ?
O1 Tb1 O9 . . 155.1(2) ?
O5 Tb1 O9 . . 75.6(3) ?
O8 Tb1 O9 6_554 . 77.5(3) ?
O3 Tb1 O9 6 . 75.8(2) ?
O10 Tb1 O9 . . 84.9(3) ?
O1 Tb1 N2 . . 64.9(3) ?
O5 Tb1 N2 . . 74.0(3) ?
O8 Tb1 N2 6_554 . 73.6(3) ?
O3 Tb1 N2 6 . 142.3(3) ?
O10 Tb1 N2 . . 114.1(3) ?
O9 Tb1 N2 . . 139.8(3) ?
O1 Tb1 N1 . . 73.4(3) ?
O5 Tb1 N1 . . 65.5(3) ?
O8 Tb1 N1 6_554 . 145.1(3) ?
O3 Tb1 N1 6 . 72.1(3) ?
O10 Tb1 N1 . . 137.5(3) ?
O9 Tb1 N1 . . 108.2(3) ?
N2 Tb1 N1 . . 82.1(3) ?
N2 C1 C2 . . 120.3(9) ?
N2 C1 C6 . . 115.4(8) ?
C2 C1 C6 . . 124.3(9) ?
C1 C2 C3 . . 120.6(9) ?
C1 C2 H2A . . 119.7 ?
C3 C2 H2A . . 119.7 ?
C4 C3 C2 . . 119.5(9) ?
C4 C3 H3A . . 120.2 ?
C2 C3 H3A . . 120.2 ?
C5 C4 C3 . . 116.8(9) ?
C5 C4 C7 . . 119.9(9) ?
C3 C4 C7 . . 123.3(9) ?
N2 C5 C4 . . 123.9(9) ?
N2 C5 H5A . . 118.0 ?
C4 C5 H5A . . 118.0 ?
O2 C6 O1 . . 126.6(9) ?
O2 C6 C1 . . 119.3(9) ?
O1 C6 C1 . . 114.1(8) ?
O4 C7 O3 . . 123.3(10) ?
O4 C7 C4 . . 119.3(9) ?
O3 C7 C4 . . 117.4(9) ?
O6 C8 O5 . . 127.2(10) ?
O6 C8 C9 . . 117.9(9) ?
O5 C8 C9 . . 114.9(8) ?
N1 C9 C10 . . 121.9(10) ?
N1 C9 C8 . . 114.6(9) ?
C10 C9 C8 . . 123.5(9) ?
C11 C10 C9 . . 119.4(10) ?
C11 C10 H10A . . 120.3 ?
C9 C10 H10A . . 120.3 ?
C10 C11 C12 . . 120.2(10) ?
C10 C11 H11A . . 119.9 ?
C12 C11 H11A . . 119.9 ?
C13 C12 C11 . . 114.5(9) ?
C13 C12 C14 . . 124.7(10) ?
C11 C12 C14 . . 120.7(9) ?
N1 C13 C12 . . 126.4(10) ?
N1 C13 H13A . . 116.8 ?
C12 C13 H13A . . 116.8 ?
O7 C14 O8 . . 124.1(10) ?
O7 C14 C12 . . 121.0(10) ?
O8 C14 C12 . . 114.8(9) ?
C9 N1 C13 . . 117.4(9) ?
C9 N1 Tb1 . . 117.1(7) ?
C13 N1 Tb1 . . 124.5(7) ?
C1 N2 C5 . . 118.7(9) ?
C1 N2 Tb1 . . 116.8(6) ?
C5 N2 Tb1 . . 124.4(7) ?
C6 O1 Tb1 . . 126.1(6) ?
C6 O1 H1 . . 116.9 ?
Tb1 O1 H1 . . 117.0 ?
C7 O3 Tb1 . 6_554 141.6(7) ?
C8 O5 Tb1 . . 127.4(6) ?
C14 O8 Tb1 . 6 137.7(6) ?
Tb1 O9 H91 . . 96.6 ?
Tb1 O9 H92 . . 114.0 ?
H91 O9 H92 . . 100.6 ?
Tb1 O10 H101 . . 95.5 ?
Tb1 O10 H102 . . 115.7 ?
H101 O10 H102 . . 100.9 ?
H111 O11 H112 . . 132.5 ?
H121 O12 H122 . . 96.9 ?

loop_
_geom_bond_atom_site_label_1
_geom_bond_atom_site_label_2
_geom_bond_site_symmetry_2
_geom_bond_distance
_geom_bond_publ_flag
Tb1 O1 . 2.351(7) ?
Tb1 O5 . 2.356(7) ?
Tb1 O8 6_554 2.358(7) ?
Tb1 O3 6 2.371(7) ?
Tb1 O10 . 2.412(7) ?
Tb1 O9 . 2.435(8) ?
Tb1 N2 . 2.531(8) ?
Tb1 N1 . 2.534(8) ?
C1 N2 . 1.335(13) ?
C1 C2 . 1.373(13) ?
C1 C6 . 1.531(13) ?
C2 C3 . 1.393(15) ?
C2 H2A . 0.930 ?
C3 C4 . 1.378(15) ?
C3 H3A . 0.930 ?
C4 C5 . 1.370(15) ?
C4 C7 . 1.500(15) ?
C5 N2 . 1.363(15) ?
C5 H5A . 0.930 ?
C6 O2 . 1.221(13) ?
C6 O1 . 1.256(12) ?
C7 O4 . 1.226(13) ?
C7 O3 . 1.279(13) ?
C8 O6 . 1.219(12) ?
C8 O5 . 1.242(13) ?
C8 C9 . 1.560(14) ?
C9 N1 . 1.341(12) ?
C9 C10 . 1.379(14) ?
C10 C11 . 1.368(16) ?
C10 H10A . 0.930 ?
C11 C12 . 1.435(14) ?
C11 H11A . 0.930 ?
C12 C13 . 1.359(14) ?
C12 C14 . 1.516(13) ?
C13 N1 . 1.343(15) ?
C13 H13A . 0.930 ?
C14 O7 . 1.195(14) ?
C14 O8 . 1.277(12) ?
O1 H1 . 0.850 ?
O3 Tb1 6_554 2.371(7) ?
O8 Tb1 6 2.358(7) ?
O9 H91 . 0.850 ?
O9 H92 . 0.850 ?
O10 H101 . 0.850 ?
O10 H102 . 0.850 ?
O11 H111 . 0.850 ?
O11 H112 . 0.850 ?
O12 H121 . 0.850 ?
O12 H122 . 0.850 ?

loop_
_geom_hbond_atom_site_label_D
_geom_hbond_atom_site_label_H
_geom_hbond_atom_site_label_A
_geom_hbond_site_symmetry_A
_geom_hbond_distance_DH
_geom_hbond_distance_HA
_geom_hbond_distance_DA
_geom_hbond_angle_DHA
O1 H1 O12 7 0.85 1.98 2.801(12) 161.9
O9 H91 O4 6 0.85 1.86 2.706(10) 179.8
O9 H92 O4 4_655 0.85 1.99 2.842(11) 179.9
O10 H101 O7 6_554 0.85 1.83 2.679(11) 179.2
O10 H102 O9 7 0.85 2.15 3.000(11) 179.8
O11 H111 O5 . 0.85 2.00 2.851(12) 179.9
O11 H112 O2 6_554 0.85 1.91 2.758(12) 179.8
O12 H121 O6 2 0.85 2.15 3.000(12) 179.8
O12 H122 O6 3 0.85 2.08 2.930(13) 179.6

loop_
_geom_torsion_atom_site_label_1
_geom_torsion_atom_site_label_2
_geom_torsion_atom_site_label_3
_geom_torsion_atom_site_label_4
_geom_torsion_site_symmetry_1
_geom_torsion_site_symmetry_2
_geom_torsion_site_symmetry_3
_geom_torsion_site_symmetry_4
_geom_torsion
_geom_torsion_publ_flag
N2 C1 C2 C3 . . . . -3.4(15) ?
C6 C1 C2 C3 . . . . 174.1(9) ?
C1 C2 C3 C4 . . . . 0.4(15) ?
C2 C3 C4 C5 . . . . 3.7(15) ?
C2 C3 C4 C7 . . . . -175.7(10) ?
C3 C4 C5 N2 . . . . -5.2(16) ?
C7 C4 C5 N2 . . . . 174.2(10) ?
N2 C1 C6 O2 . . . . -170.7(9) ?
C2 C1 C6 O2 . . . . 11.7(15) ?
N2 C1 C6 O1 . . . . 10.2(12) ?
C2 C1 C6 O1 . . . . -167.4(9) ?
C5 C4 C7 O4 . . . . -178.2(10) ?
C3 C4 C7 O4 . . . . 1.1(16) ?
C5 C4 C7 O3 . . . . -0.4(15) ?
C3 C4 C7 O3 . . . . 178.9(9) ?
O6 C8 C9 N1 . . . . -171.3(9) ?
O5 C8 C9 N1 . . . . 7.9(12) ?
O6 C8 C9 C10 . . . . 10.5(13) ?
O5 C8 C9 C10 . . . . -170.3(9) ?
N1 C9 C10 C11 . . . . -3.6(15) ?
C8 C9 C10 C11 . . . . 174.4(9) ?
C9 C10 C11 C12 . . . . 3.5(15) ?
C10 C11 C12 C13 . . . . -0.9(14) ?
C10 C11 C12 C14 . . . . -177.4(9) ?
C11 C12 C13 N1 . . . . -1.9(15) ?
C14 C12 C13 N1 . . . . 174.5(10) ?
C13 C12 C14 O7 . . . . 178.6(11) ?
C11 C12 C14 O7 . . . . -5.3(15) ?
C13 C12 C14 O8 . . . . -1.4(14) ?
C11 C12 C14 O8 . . . . 174.7(9) ?
C10 C9 N1 C13 . . . . 1.0(14) ?
C8 C9 N1 C13 . . . . -177.2(8) ?
C10 C9 N1 Tb1 . . . . 169.6(7) ?
C8 C9 N1 Tb1 . . . . -8.6(10) ?
C12 C13 N1 C9 . . . . 1.8(16) ?
C12 C13 N1 Tb1 . . . . -165.8(8) ?
O1 Tb1 N1 C9 . . . . 147.5(7) ?
O5 Tb1 N1 C9 . . . . 5.4(6) ?
O8 Tb1 N1 C9 6_554 . . . 35.5(9) ?
O3 Tb1 N1 C9 6 . . . -126.4(7) ?
O10 Tb1 N1 C9 . . . . -161.3(6) ?
O9 Tb1 N1 C9 . . . . -58.6(7) ?
N2 Tb1 N1 C9 . . . . 81.4(7) ?
O1 Tb1 N1 C13 . . . . -44.8(8) ?
O5 Tb1 N1 C13 . . . . 173.0(9) ?
O8 Tb1 N1 C13 6_554 . . . -156.8(7) ?
O3 Tb1 N1 C13 6 . . . 41.3(8) ?
O10 Tb1 N1 C13 . . . . 6.3(10) ?
O9 Tb1 N1 C13 . . . . 109.1(8) ?
N2 Tb1 N1 C13 . . . . -111.0(8) ?
C2 C1 N2 C5 . . . . 2.2(14) ?
C6 C1 N2 C5 . . . . -175.6(9) ?
C2 C1 N2 Tb1 . . . . 179.6(7) ?
C6 C1 N2 Tb1 . . . . 1.9(10) ?
C4 C5 N2 C1 . . . . 2.3(16) ?
C4 C5 N2 Tb1 . . . . -174.9(8) ?
O1 Tb1 N2 C1 . . . . -7.5(6) ?
O5 Tb1 N2 C1 . . . . 134.4(7) ?
O8 Tb1 N2 C1 6_554 . . . -137.6(7) ?
O3 Tb1 N2 C1 6 . . . 21.2(9) ?
O10 Tb1 N2 C1 . . . . -71.1(7) ?
O9 Tb1 N2 C1 . . . . 176.6(6) ?
N1 Tb1 N2 C1 . . . . 67.8(7) ?
O1 Tb1 N2 C5 . . . . 169.7(9) ?
O5 Tb1 N2 C5 . . . . -48.3(8) ?
O8 Tb1 N2 C5 6_554 . . . 39.7(8) ?
O3 Tb1 N2 C5 6 . . . -161.5(7) ?
O10 Tb1 N2 C5 . . . . 106.2(8) ?
O9 Tb1 N2 C5 . . . . -6.1(10) ?
N1 Tb1 N2 C5 . . . . -115.0(8) ?
O2 C6 O1 Tb1 . . . . 161.3(8) ?
C1 C6 O1 Tb1 . . . . -19.6(12) ?
O5 Tb1 O1 C6 . . . . -30.8(9) ?
O8 Tb1 O1 C6 6_554 . . . 70.2(8) ?
O3 Tb1 O1 C6 6 . . . -147.4(8) ?
O10 Tb1 O1 C6 . . . . 138.9(8) ?
O9 Tb1 O1 C6 . . . . -171.0(7) ?
N2 Tb1 O1 C6 . . . . 15.4(8) ?
N1 Tb1 O1 C6 . . . . -73.5(8) ?
O4 C7 O3 Tb1 . . . 6_554 12.3(17) ?
C4 C7 O3 Tb1 . . . 6_554 -165.4(7) ?
O6 C8 O5 Tb1 . . . . 176.0(8) ?
C9 C8 O5 Tb1 . . . . -3.1(12) ?
O1 Tb1 O5 C8 . . . . -46.5(9) ?
O8 Tb1 O5 C8 6_554 . . . -164.1(8) ?
O3 Tb1 O5 C8 6 . . . 51.8(8) ?
O10 Tb1 O5 C8 . . . . 157.8(7) ?
O9 Tb1 O5 C8 . . . . 117.3(8) ?
N2 Tb1 O5 C8 . . . . -89.3(8) ?
N1 Tb1 O5 C8 . . . . -0.9(8) ?
O7 C14 O8 Tb1 . . . 6 23.9(17) ?
C12 C14 O8 Tb1 . . . 6 -156.1(7) ?
